data_2222138
loop_
_publ_author_name
'Paliwoda, Damian'
'Chojnacki, Jaros\/law'
'Mietlarek-Kropid\/lowska, Anna'
'Becker, Barbara'

_publ_section_title
;
 Redetermination of bis(<i>O</i>,<i>O</i>'-diethyl
 dithiophosphato-\k^2^<i>S</i>,<i>S</i>')nickel(II)
;
_journal_coeditor_code SI2169
_journal_issue 6
_journal_name_full 'Acta Crystallographica Section E'
_journal_page_first m662
_journal_paper_doi 10.1107/S160053680901767X
_journal_volume 65
_journal_year 2009
_chemical_formula_iupac '[Ni (C4 H10 O2 P1 S2)2]'
_chemical_formula_moiety 'C8 H20 Ni1 O4 P2 S4'
_chemical_formula_sum 'C8 H20 Ni O4 P2 S4'
_chemical_formula_weight 429.13
_chemical_melting_point 378
_chemical_name_systematic
;
bis(<i>O</i>,<i>O</i>'-diethyl
dithiophosphato-\k^2^<i>S</i>,<i>S</i>')nickel(II)
;
_space_group_IT_number 14
_symmetry_cell_setting monoclinic
_symmetry_space_group_name_Hall '-P 2ybc'
_symmetry_space_group_name_H-M 'P 1 21/c 1'
_atom_sites_solution_hydrogens geom
_atom_sites_solution_primary direct
_atom_sites_solution_secondary difmap
_audit_conform_dict_name cif_core.dic
_audit_conform_dict_version 2.3
_audit_creation_method 'WinGX routine CIF_UPDATE'
_cell_angle_alpha 90
_cell_angle_beta 102.820(3)
_cell_angle_gamma 90
_cell_formula_units_Z 2
_cell_length_a 10.4810(4)
_cell_length_b 10.2777(3)
_cell_length_c 8.7541(3)
_cell_measurement_reflns_used 5670
_cell_measurement_temperature 295(2)
_cell_measurement_theta_max 32.286
_cell_measurement_theta_min 1.9772
_cell_volume 919.49(6)
_computing_cell_refinement
;
CrysAlis RED (Oxford Diffraction, 2008)
;
_computing_data_collection
;
CrysAlis CCD (Oxford Diffraction, 2008)
;
_computing_data_reduction
;
CrysAlis RED (Oxford Diffraction, 2008)
;
_computing_molecular_graphics
;
ORTEP-3 for Windows (Farrugia, 1997) and Mercury (Macrae <i>et al.</i>,
2006)
;
_computing_publication_material 'WinGX (Farrugia, 1999)'
_computing_structure_refinement 'SHELXL97 (Sheldrick, 2008)'
_computing_structure_solution 'SHELXS97 (Sheldrick, 2008)'
_diffrn_ambient_temperature 295(2)
_diffrn_detector_area_resol_mean 8.1883
_diffrn_measured_fraction_theta_full 0.999
_diffrn_measured_fraction_theta_max 0.999
_diffrn_measurement_device '4-axis \k geometry diffractometer'
_diffrn_measurement_device_type 'Oxford Diffraction KM-4-CCD'
_diffrn_measurement_method '\w (0.75\% width)'
_diffrn_radiation_monochromator graphite
_diffrn_radiation_type MoK\a
_diffrn_radiation_wavelength 0.71073
_diffrn_reflns_av_R_equivalents 0.0157
_diffrn_reflns_limit_h_max 13
_diffrn_reflns_limit_h_min -13
_diffrn_reflns_limit_k_max 13
_diffrn_reflns_limit_k_min -7
_diffrn_reflns_limit_l_max 11
_diffrn_reflns_limit_l_min -11
_diffrn_reflns_number 7073
_diffrn_reflns_theta_full 26.99
_diffrn_reflns_theta_max 26.99
_diffrn_reflns_theta_min 2.81
_exptl_absorpt_coefficient_mu 1.686
_exptl_absorpt_correction_T_max 0.853
_exptl_absorpt_correction_T_min 0.5304
_exptl_absorpt_correction_type multi-scan
_exptl_absorpt_process_details '(CrysAlis RED; Oxford Diffraction, 2008)'
_exptl_crystal_colour violet
_exptl_crystal_density_diffrn 1.55
_exptl_crystal_density_method 'not measured'
_exptl_crystal_description prism
_exptl_crystal_F_000 444
_exptl_crystal_size_max 0.41
_exptl_crystal_size_mid 0.34
_exptl_crystal_size_min 0.09
_refine_diff_density_max 0.303
_refine_diff_density_min -0.323
_refine_ls_extinction_coef 0.027(2)
_refine_ls_extinction_expression Fc^*^=kFc[1+0.001xFc^2^\l^3^/sin(2\q)]^-1/4^
_refine_ls_extinction_method 'SHELXL97 (Sheldrick, 2008)'
_refine_ls_goodness_of_fit_ref 1.094
_refine_ls_hydrogen_treatment constr
_refine_ls_matrix_type full
_refine_ls_number_parameters 91
_refine_ls_number_reflns 2012
_refine_ls_number_restraints 0
_refine_ls_restrained_S_all 1.094
_refine_ls_R_factor_all 0.0357
_refine_ls_R_factor_gt 0.0306
_refine_ls_shift/su_max 0.001
_refine_ls_shift/su_mean 0
_refine_ls_structure_factor_coef Fsqd
_refine_ls_weighting_details 'calc w=1/[\s^2^(Fo^2^)+(0.0441P)^2^+0.3217P] where P=(Fo^2^+2Fc^2^)/3'
_refine_ls_weighting_scheme calc
_refine_ls_wR_factor_gt 0.0791
_refine_ls_wR_factor_ref 0.0825
_reflns_number_gt 1768
_reflns_number_total 2012
_reflns_threshold_expression I>2\s(I)
_cod_data_source_file si2169.cif
_cod_data_source_block I
_cod_original_sg_symbol_H-M 'P 21/c'
_cod_original_formula_sum 'C8 H20 Ni1 O4 P2 S4'
_cod_database_code 2222138
_cod_database_fobs_code 2222138

loop_
_symmetry_equiv_pos_as_xyz
'x, y, z'
'-x, y+1/2, -z+1/2'
'-x, -y, -z'
'x, -y-1/2, z-1/2'

loop_
_atom_site_type_symbol
_atom_site_label
_atom_site_fract_x
_atom_site_fract_y
_atom_site_fract_z
_atom_site_U_iso_or_equiv
_atom_site_adp_type
_atom_site_calc_flag
_atom_site_refinement_flags
_atom_site_occupancy
_atom_site_disorder_assembly
_atom_site_disorder_group
Ni Ni1 0 1 0 0.04253(14) Uani d S 1 . .
P P1 -0.23354(5) 0.94137(6) 0.09934(7) 0.04844(17) Uani d . 1 . .
S S1 -0.07705(6) 0.82989(6) 0.10854(9) 0.0633(2) Uani d . 1 . .
S S2 -0.18740(6) 1.10251(6) -0.00212(8) 0.06062(19) Uani d . 1 . .
O O1 -0.36674(16) 0.87744(19) 0.01719(18) 0.0621(4) Uani d . 1 . .
O O2 -0.26962(16) 0.96353(18) 0.26213(18) 0.0583(4) Uani d . 1 . .
C C1 -0.3979(3) 0.8474(3) -0.1498(3) 0.0745(8) Uani d . 1 . .
H H1A -0.3223 0.8095 -0.1799 0.089 Uiso calc R 1 . .
H H1B -0.4217 0.9263 -0.2102 0.089 Uiso calc R 1 . .
C C2 -0.5078(3) 0.7549(3) -0.1810(4) 0.0786(8) Uani d . 1 . .
H H2A -0.4839 0.6779 -0.1192 0.118 Uiso calc R 1 . .
H H2B -0.5282 0.7322 -0.2901 0.118 Uiso calc R 1 . .
H H2C -0.5829 0.7942 -0.1539 0.118 Uiso calc R 1 . .
C C3 -0.1754(3) 1.0198(4) 0.3917(4) 0.0835(9) Uani d . 1 . .
H H3A -0.1529 1.1071 0.3648 0.1 Uiso calc R 1 . .
H H3B -0.0962 0.9678 0.4135 0.1 Uiso calc R 1 . .
C C4 -0.2321(4) 1.0239(3) 0.5302(3) 0.0873(9) Uani d . 1 . .
H H4A -0.3118 1.0732 0.507 0.131 Uiso calc R 1 . .
H H4B -0.1713 1.0642 0.6153 0.131 Uiso calc R 1 . .
H H4C -0.2503 0.9369 0.5592 0.131 Uiso calc R 1 . .

loop_
_atom_site_aniso_label
_atom_site_aniso_U_11
_atom_site_aniso_U_22
_atom_site_aniso_U_33
_atom_site_aniso_U_12
_atom_site_aniso_U_13
_atom_site_aniso_U_23
Ni1 0.0394(2) 0.0400(2) 0.0513(2) -0.00037(13) 0.01666(15) 0.00300(14)
P1 0.0433(3) 0.0526(3) 0.0531(3) -0.0052(2) 0.0188(2) 0.0003(2)
S1 0.0587(4) 0.0458(3) 0.0936(5) 0.0031(2) 0.0342(3) 0.0150(3)
S2 0.0514(3) 0.0525(3) 0.0849(4) 0.0098(2) 0.0300(3) 0.0166(3)
O1 0.0524(9) 0.0873(12) 0.0500(8) -0.0183(8) 0.0184(7) -0.0112(8)
O2 0.0519(9) 0.0756(10) 0.0502(8) -0.0125(8) 0.0171(7) -0.0067(8)
C1 0.0777(18) 0.097(2) 0.0518(13) -0.0140(16) 0.0204(12) -0.0100(13)
C2 0.0576(15) 0.100(2) 0.0758(17) -0.0038(15) 0.0089(12) -0.0278(16)
C3 0.0717(18) 0.113(2) 0.0635(16) -0.0253(17) 0.0093(13) -0.0236(16)
C4 0.108(3) 0.093(2) 0.0587(16) -0.0009(19) 0.0146(16) -0.0152(15)

loop_
_atom_type_symbol
_atom_type_description
_atom_type_scat_dispersion_real
_atom_type_scat_dispersion_imag
_atom_type_scat_source
C C 0.0033 0.0016 'International Tables Vol C Tables 4.2.6.8 and 6.1.1.4'
H H 0 0 'International Tables Vol C Tables 4.2.6.8 and 6.1.1.4'
P P 0.1023 0.0942 'International Tables Vol C Tables 4.2.6.8 and 6.1.1.4'
S S 0.1246 0.1234 'International Tables Vol C Tables 4.2.6.8 and 6.1.1.4'
Ni Ni 0.3393 1.1124 'International Tables Vol C Tables 4.2.6.8 and 6.1.1.4'
O O 0.0106 0.006 'International Tables Vol C Tables 4.2.6.8 and 6.1.1.4'

loop_
_geom_angle_atom_site_label_1
_geom_angle_atom_site_label_2
_geom_angle_atom_site_label_3
_geom_angle_site_symmetry_1
_geom_angle_site_symmetry_3
_geom_angle
_geom_angle_publ_flag
S2 Ni1 S2 . 3_575 180 ?
S2 Ni1 S1 . . 88.41(2) yes
S2 Ni1 S1 3_575 . 91.59(2) ?
S2 Ni1 S1 . 3_575 91.59(2) ?
S2 Ni1 S1 3_575 3_575 88.41(2) ?
S1 Ni1 S1 . 3_575 180 ?
S2 Ni1 P1 . . 44.230(19) ?
S2 Ni1 P1 3_575 . 135.770(19) ?
S1 Ni1 P1 . . 44.194(19) ?
S1 Ni1 P1 3_575 . 135.81(2) ?
S2 Ni1 P1 . 3_575 135.770(19) ?
S2 Ni1 P1 3_575 3_575 44.230(19) ?
S1 Ni1 P1 . 3_575 135.81(2) ?
S1 Ni1 P1 3_575 3_575 44.194(19) ?
P1 Ni1 P1 . 3_575 180 ?
O1 P1 O2 . . 96.20(9) ?
O1 P1 S1 . . 114.85(8) ?
O2 P1 S1 . . 114.18(8) ?
O1 P1 S2 . . 115.13(8) ?
O2 P1 S2 . . 114.58(8) ?
S1 P1 S2 . . 102.58(3) yes
O1 P1 Ni1 . . 133.63(6) ?
O2 P1 Ni1 . . 130.17(6) ?
S1 P1 Ni1 . . 51.30(2) ?
S2 P1 Ni1 . . 51.30(2) ?
P1 S1 Ni1 . . 84.50(3) yes
P1 S2 Ni1 . . 84.47(3) yes
C1 O1 P1 . . 121.83(15) ?
C3 O2 P1 . . 120.60(17) ?
O1 C1 C2 . . 108.3(2) ?
O1 C1 H1A . . 110 ?
C2 C1 H1A . . 110 ?
O1 C1 H1B . . 110 ?
C2 C1 H1B . . 110 ?
H1A C1 H1B . . 108.4 ?
C1 C2 H2A . . 109.5 ?
C1 C2 H2B . . 109.5 ?
H2A C2 H2B . . 109.5 ?
C1 C2 H2C . . 109.5 ?
H2A C2 H2C . . 109.5 ?
H2B C2 H2C . . 109.5 ?
O2 C3 C4 . . 109.2(3) ?
O2 C3 H3A . . 109.8 ?
C4 C3 H3A . . 109.8 ?
O2 C3 H3B . . 109.8 ?
C4 C3 H3B . . 109.8 ?
H3A C3 H3B . . 108.3 ?
C3 C4 H4A . . 109.5 ?
C3 C4 H4B . . 109.5 ?
H4A C4 H4B . . 109.5 ?
C3 C4 H4C . . 109.5 ?
H4A C4 H4C . . 109.5 ?
H4B C4 H4C . . 109.5 ?

loop_
_geom_bond_atom_site_label_1
_geom_bond_atom_site_label_2
_geom_bond_site_symmetry_2
_geom_bond_distance
_geom_bond_publ_flag
Ni1 S2 . 2.2253(6) yes
Ni1 S2 3_575 2.2253(6) ?
Ni1 S1 . 2.2254(6) yes
Ni1 S1 3_575 2.2254(6) ?
Ni1 P1 . 2.8382(5) ?
Ni1 P1 3_575 2.8382(5) ?
P1 O1 . 1.5660(17) ?
P1 O2 . 1.5700(16) ?
P1 S1 . 1.9876(8) yes
P1 S2 . 1.9890(8) yes
O1 C1 . 1.459(3) ?
O2 C3 . 1.449(3) ?
C1 C2 . 1.472(4) ?
C1 H1A . 0.97 ?
C1 H1B . 0.97 ?
C2 H2A . 0.96 ?
C2 H2B . 0.96 ?
C2 H2C . 0.96 ?
C3 C4 . 1.464(4) ?
C3 H3A . 0.97 ?
C3 H3B . 0.97 ?
C4 H4A . 0.96 ?
C4 H4B . 0.96 ?
C4 H4C . 0.96 ?
